data_7158365
loop_
_publ_author_name
'Islam, Khadimul'
'Narjinari, Himani'
'Bisarya, Akshara'
'Kumar, Akshai'

_publ_section_title
;
 Multi-fold Sonogashira coupling: a new and convenient approach to obtain
 tetraalkynyl anthracenes with tunable photophysical properties.
;
_journal_issue 44
_journal_name_full 'Organic &amp; biomolecular chemistry'
_journal_page_first 9692
_journal_page_last 9704
_journal_paper_doi 10.1039/d1ob01861b
_journal_volume 19
_journal_year 2021
_chemical_formula_moiety 'C46 H26'
_chemical_formula_sum 'C46 H26'
_chemical_formula_weight 578.67
_chemical_name_common TPEA
_chemical_name_systematic 2,6,9,10-tetrakis(phenylethynyl)anthracene
_space_group_IT_number 14
_space_group_name_Hall '-P 2yn'
_space_group_name_H-M_alt 'P 1 21/n 1'
_symmetry_cell_setting monoclinic
_symmetry_space_group_name_H-M 'P 1 21/n 1'
_atom_sites_solution_hydrogens geom
_atom_sites_solution_primary direct
_atom_sites_solution_secondary difmap
_audit_creation_method SHELXL-97
_audit_update_record
;
2021-03-17 deposited with the CCDC.	2021-10-19 downloaded from the CCDC.
;
_cell_angle_alpha 90.00
_cell_angle_beta 101.212(2)
_cell_angle_gamma 90.00
_cell_formula_units_Z 4
_cell_length_a 9.8457(7)
_cell_length_b 19.1932(16)
_cell_length_c 17.0462(14)
_cell_measurement_reflns_used 198842
_cell_measurement_temperature 296(2)
_cell_measurement_theta_max 25.0
_cell_measurement_theta_min 2.12
_cell_volume 3159.7(4)
_computing_cell_refinement 'Bruker SAINT'
_computing_data_collection 'Bruker APEX2'
_computing_data_reduction 'Bruker SAINT'
_computing_structure_refinement 'SHELXL-97 (Sheldrick, 1997)'
_computing_structure_solution 'SHELXS-97 (Sheldrick, 1990)'
_diffrn_ambient_temperature 296(2)
_diffrn_measured_fraction_theta_full 1.000
_diffrn_measured_fraction_theta_max 1.000
_diffrn_measurement_device_type 'Bruker APEX-II CCD'
_diffrn_measurement_method '\f and \w scans'
_diffrn_radiation_monochromator graphite
_diffrn_radiation_source 'fine-focus sealed tube'
_diffrn_radiation_type MoK\a
_diffrn_radiation_wavelength 0.71073
_diffrn_reflns_av_R_equivalents 0.1546
_diffrn_reflns_av_sigmaI/netI 0.0308
_diffrn_reflns_limit_h_max 11
_diffrn_reflns_limit_h_min -11
_diffrn_reflns_limit_k_max 22
_diffrn_reflns_limit_k_min -22
_diffrn_reflns_limit_l_max 20
_diffrn_reflns_limit_l_min -20
_diffrn_reflns_number 198842
_diffrn_reflns_theta_full 25.00
_diffrn_reflns_theta_max 25.00
_diffrn_reflns_theta_min 2.12
_exptl_absorpt_coefficient_mu 0.069
_exptl_absorpt_process_details SADABS
_exptl_crystal_colour orange
_exptl_crystal_density_diffrn 1.216
_exptl_crystal_density_method 'not measured'
_exptl_crystal_description needle
_exptl_crystal_F_000 1208
_exptl_crystal_preparation Luminescent
_exptl_crystal_recrystallization_method 'Re-crystallisation from solvent: Dichloromethane'
_exptl_crystal_size_max 0.28
_exptl_crystal_size_mid 0.26
_exptl_crystal_size_min 0.24
_refine_diff_density_max 0.133
_refine_diff_density_min -0.242
_refine_diff_density_rms 0.040
_refine_ls_extinction_method none
_refine_ls_goodness_of_fit_ref 1.056
_refine_ls_hydrogen_treatment mixed
_refine_ls_matrix_type full
_refine_ls_number_parameters 415
_refine_ls_number_reflns 5566
_refine_ls_number_restraints 0
_refine_ls_restrained_S_all 1.056
_refine_ls_R_factor_all 0.0911
_refine_ls_R_factor_gt 0.0586
_refine_ls_shift/su_max 0.000
_refine_ls_shift/su_mean 0.000
_refine_ls_structure_factor_coef Fsqd
_refine_ls_weighting_details 'calc w=1/[\s^2^(Fo^2^)+(0.0734P)^2^+1.3726P] where P=(Fo^2^+2Fc^2^)/3'
_refine_ls_weighting_scheme calc
_refine_ls_wR_factor_gt 0.1501
_refine_ls_wR_factor_ref 0.1746
_reflns_number_gt 3707
_reflns_number_total 5566
_reflns_threshold_expression >2sigma(I)
_cod_data_source_file d1ob01861b2.cif
_cod_data_source_block kianph2_0ma_a
_cod_depositor_comments
;
The following automatic conversions were performed:

data item '_symmetry_cell_setting' value 'Monoclinic' was changed to
'monoclinic' in accordance with the
/home/data/users/saulius/crontab/automatic-downloads/rss-feeds/RSC/lib/dictionaries/cif_core.dic
dictionary named 'cif_core.dic' version 2.4.2 last updated on
2011-04-26.

Automatic conversion script
Id: cif_fix_values 7556 2019-12-06 15:28:31Z antanas 

 Adding full bibliography for 7158365--7158370.cif.
;
_cod_original_sg_symbol_H-M 'P 21/n'
_cod_database_code 7158365

loop_
_symmetry_equiv_pos_as_xyz
'x, y, z'
'-x+1/2, y+1/2, -z+1/2'
'-x, -y, -z'
'x-1/2, -y-1/2, z-1/2'

loop_
_atom_site_label
_atom_site_type_symbol
_atom_site_fract_x
_atom_site_fract_y
_atom_site_fract_z
_atom_site_U_iso_or_equiv
_atom_site_adp_type
_atom_site_occupancy
_atom_site_symmetry_multiplicity
_atom_site_calc_flag
_atom_site_refinement_flags
_atom_site_disorder_assembly
_atom_site_disorder_group
C10 C 0.1944(2) 0.55868(11) 0.53338(12) 0.0389(5) Uani 1 1 d . . .
C3 C 0.3060(2) 0.44236(11) 0.46469(12) 0.0389(5) Uani 1 1 d . . .
C8 C 0.3661(2) 0.46491(11) 0.54412(12) 0.0395(5) Uani 1 1 d . . .
C2 C 0.1895(2) 0.47802(11) 0.42114(12) 0.0395(5) Uani 1 1 d . . .
C9 C 0.3102(2) 0.52294(11) 0.57727(12) 0.0394(5) Uani 1 1 d . . .
C4 C 0.3661(2) 0.38533(11) 0.43119(13) 0.0434(5) Uani 1 1 d . . .
H006 H 0.3272 0.3707 0.3797 0.052 Uiso 1 1 calc R . .
C1 C 0.1340(2) 0.53604(11) 0.45431(12) 0.0397(5) Uani 1 1 d . . .
C15 C 0.1266(2) 0.45281(11) 0.34360(13) 0.0432(5) Uani 1 1 d . . .
C31 C 0.3730(2) 0.54719(11) 0.65556(12) 0.0411(5) Uani 1 1 d . . .
C16 C 0.0743(2) 0.42693(11) 0.28135(13) 0.0449(5) Uani 1 1 d . . .
C11 C 0.1340(2) 0.61625(11) 0.56574(13) 0.0445(5) Uani 1 1 d . . .
H00B H 0.1728 0.6314 0.6170 0.053 Uiso 1 1 calc R . .
C17 C 0.0150(2) 0.39067(12) 0.20929(13) 0.0462(6) Uani 1 1 d . . .
C32 C 0.4265(2) 0.56914(12) 0.71996(13) 0.0458(5) Uani 1 1 d . . .
C5 C 0.4792(2) 0.35133(11) 0.47215(13) 0.0443(5) Uani 1 1 d . . .
C33 C 0.4861(2) 0.59833(13) 0.79664(13) 0.0478(6) Uani 1 1 d . . .
C12 C 0.0207(2) 0.65033(11) 0.52414(13) 0.0468(5) Uani 1 1 d . . .
C14 C 0.0178(2) 0.57327(12) 0.41175(13) 0.0474(6) Uani 1 1 d . . .
H00H H -0.0214 0.5596 0.3599 0.057 Uiso 1 1 calc R . .
C7 C 0.4823(2) 0.42712(12) 0.58591(13) 0.0462(6) Uani 1 1 d . . .
H00I H 0.5220 0.4402 0.6379 0.055 Uiso 1 1 calc R . .
C23 C 0.5418(2) 0.29577(13) 0.43528(14) 0.0493(6) Uani 1 1 d . . .
C6 C 0.5367(2) 0.37263(12) 0.55196(13) 0.0498(6) Uani 1 1 d . . .
H00K H 0.6124 0.3488 0.5810 0.060 Uiso 1 1 calc R . .
C24 C 0.5923(2) 0.25021(13) 0.40273(14) 0.0519(6) Uani 1 1 d . . .
C39 C -0.0425(2) 0.70614(13) 0.55994(15) 0.0528(6) Uani 1 1 d . . .
C13 C -0.0375(2) 0.62810(12) 0.44462(14) 0.0504(6) Uani 1 1 d . . .
H00N H -0.1136 0.6514 0.4153 0.060 Uiso 1 1 calc R . .
C40 C -0.0945(3) 0.75133(14) 0.59232(15) 0.0587(7) Uani 1 1 d . . .
C25 C 0.6509(3) 0.19577(14) 0.36187(16) 0.0609(7) Uani 1 1 d . . .
C22 C 0.0983(3) 0.36998(15) 0.15643(15) 0.0659(7) Uani 1 1 d . . .
H00Q H 0.1912 0.3827 0.1657 0.079 Uiso 1 1 calc R . .
C38 C 0.5185(3) 0.66827(14) 0.80377(16) 0.0634(7) Uani 1 1 d . . .
H00R H 0.5052 0.6964 0.7585 0.076 Uiso 1 1 calc R . .
C41 C -0.1570(3) 0.80344(14) 0.63391(17) 0.0611(7) Uani 1 1 d . . .
C34 C 0.5092(3) 0.55755(16) 0.86452(14) 0.0692(8) Uani 1 1 d . . .
H00T H 0.4888 0.5102 0.8608 0.083 Uiso 1 1 calc R . .
C18 C -0.1224(3) 0.37262(16) 0.19284(15) 0.0679(8) Uani 1 1 d . . .
H00U H -0.1800 0.3868 0.2270 0.081 Uiso 1 1 calc R . .
C21 C 0.0436(3) 0.33063(18) 0.09035(17) 0.0832(10) Uani 1 1 d . . .
H00V H 0.1003 0.3163 0.0557 0.100 Uiso 1 1 calc R . .
C37 C 0.5709(3) 0.69685(18) 0.8785(2) 0.0806(9) Uani 1 1 d . . .
H00W H 0.5915 0.7441 0.8831 0.097 Uiso 1 1 calc R . .
C36 C 0.5922(3) 0.6558(2) 0.94499(19) 0.0850(10) Uani 1 1 d . . .
H00X H 0.6270 0.6751 0.9949 0.102 Uiso 1 1 calc R . .
C19 C -0.1759(3) 0.33358(18) 0.12590(18) 0.0861(10) Uani 1 1 d . . .
H00Y H -0.2692 0.3216 0.1153 0.103 Uiso 1 1 calc R . .
C20 C -0.0925(3) 0.31250(18) 0.07516(18) 0.0832(10) Uani 1 1 d . . .
H00Z H -0.1286 0.2858 0.0304 0.100 Uiso 1 1 calc R . .
C35 C 0.5628(3) 0.5871(2) 0.93836(17) 0.0869(10) Uani 1 1 d . . .
H010 H 0.5788 0.5592 0.9838 0.104 Uiso 1 1 calc R . .
C30 C 0.7363(3) 0.21155(19) 0.30854(19) 0.0856(10) Uani 1 1 d . . .
H011 H 0.7566 0.2579 0.2997 0.103 Uiso 1 1 calc R . .
C42 C -0.1975(3) 0.7873(2) 0.70497(18) 0.0901(10) Uani 1 1 d . . .
H012 H -0.1833 0.7426 0.7260 0.108 Uiso 1 1 calc R . .
C26 C 0.6210(4) 0.12701(17) 0.3739(2) 0.0970(11) Uani 1 1 d . . .
H013 H 0.5635 0.1153 0.4092 0.116 Uiso 1 1 calc R . .
C46 C -0.1796(4) 0.86967(17) 0.6034(3) 0.0976(11) Uani 1 1 d . . .
H014 H -0.1547 0.8813 0.5551 0.117 Uiso 1 1 calc R . .
C28 C 0.7596(6) 0.0924(4) 0.2800(4) 0.157(3) Uani 1 1 d . . .
H015 H 0.7942 0.0575 0.2515 0.188 Uiso 1 1 calc R . .
C44 C -0.2780(4) 0.9021(3) 0.7162(4) 0.136(2) Uani 1 1 d . . .
H016 H -0.3170 0.9356 0.7444 0.163 Uiso 1 1 calc R . .
C29 C 0.7913(4) 0.1601(3) 0.2686(2) 0.1274(18) Uani 1 1 d . . .
H017 H 0.8499 0.1714 0.2339 0.153 Uiso 1 1 calc R . .
C43 C -0.2583(4) 0.8367(3) 0.7446(2) 0.1228(16) Uani 1 1 d . . .
H018 H -0.2865 0.8250 0.7918 0.147 Uiso 1 1 calc R . .
C27 C 0.6774(6) 0.0753(2) 0.3331(3) 0.147(2) Uani 1 1 d . . .
H019 H 0.6590 0.0287 0.3419 0.177 Uiso 1 1 calc R . .
C45 C -0.2401(5) 0.9189(2) 0.6455(4) 0.140(2) Uani 1 1 d . . .
H01A H -0.2550 0.9639 0.6253 0.168 Uiso 1 1 calc R . .

loop_
_atom_site_aniso_label
_atom_site_aniso_U_11
_atom_site_aniso_U_22
_atom_site_aniso_U_33
_atom_site_aniso_U_23
_atom_site_aniso_U_13
_atom_site_aniso_U_12
C10 0.0428(12) 0.0389(12) 0.0364(11) -0.0011(9) 0.0113(9) -0.0061(9)
C3 0.0450(12) 0.0379(12) 0.0351(11) -0.0004(9) 0.0108(9) -0.0067(10)
C8 0.0420(12) 0.0421(13) 0.0351(11) 0.0003(9) 0.0093(9) -0.0070(9)
C2 0.0445(12) 0.0418(13) 0.0324(11) -0.0022(9) 0.0078(9) -0.0075(9)
C9 0.0430(12) 0.0425(13) 0.0331(11) -0.0018(9) 0.0080(9) -0.0071(9)
C4 0.0497(13) 0.0445(13) 0.0372(12) -0.0042(10) 0.0114(10) -0.0059(10)
C1 0.0416(12) 0.0407(12) 0.0371(12) -0.0005(9) 0.0080(9) -0.0062(9)
C15 0.0451(12) 0.0443(13) 0.0405(13) -0.0016(10) 0.0093(10) -0.0026(10)
C31 0.0464(12) 0.0413(13) 0.0366(12) -0.0012(10) 0.0105(10) -0.0021(10)
C16 0.0495(13) 0.0446(13) 0.0398(13) -0.0031(10) 0.0069(10) 0.0005(10)
C11 0.0489(13) 0.0438(13) 0.0422(12) -0.0060(10) 0.0122(10) -0.0062(10)
C17 0.0511(14) 0.0483(14) 0.0374(12) -0.0076(10) 0.0040(10) 0.0039(10)
C32 0.0488(13) 0.0489(14) 0.0391(13) -0.0032(11) 0.0074(10) -0.0013(10)
C5 0.0522(13) 0.0385(13) 0.0440(12) 0.0018(10) 0.0137(10) -0.0010(10)
C33 0.0435(13) 0.0590(15) 0.0394(12) -0.0118(11) 0.0043(10) 0.0029(11)
C12 0.0506(13) 0.0399(13) 0.0520(14) -0.0017(11) 0.0153(11) -0.0030(10)
C14 0.0511(13) 0.0492(14) 0.0405(12) -0.0016(11) 0.0055(10) -0.0018(11)
C7 0.0506(13) 0.0501(14) 0.0363(12) 0.0008(10) 0.0046(10) 0.0000(11)
C23 0.0571(14) 0.0447(14) 0.0462(13) 0.0034(11) 0.0106(11) 0.0024(11)
C6 0.0540(14) 0.0502(14) 0.0440(13) 0.0044(11) 0.0066(10) 0.0079(11)
C24 0.0562(14) 0.0486(15) 0.0487(14) 0.0004(12) 0.0047(11) 0.0064(12)
C39 0.0556(14) 0.0452(14) 0.0584(15) -0.0032(12) 0.0131(12) 0.0025(11)
C13 0.0520(13) 0.0470(14) 0.0508(14) 0.0027(11) 0.0065(11) 0.0029(11)
C40 0.0559(15) 0.0559(16) 0.0628(16) -0.0063(13) 0.0080(12) 0.0045(12)
C25 0.0590(16) 0.0567(17) 0.0590(16) -0.0149(13) -0.0087(13) 0.0160(13)
C22 0.0508(14) 0.089(2) 0.0578(16) -0.0236(15) 0.0113(12) -0.0048(14)
C38 0.0639(16) 0.0605(17) 0.0613(16) -0.0151(13) 0.0013(13) 0.0049(13)
C41 0.0513(15) 0.0576(17) 0.0718(18) -0.0198(14) 0.0054(12) 0.0053(12)
C34 0.0751(18) 0.082(2) 0.0459(15) 0.0013(14) -0.0010(13) -0.0103(15)
C18 0.0523(15) 0.095(2) 0.0575(15) -0.0264(15) 0.0130(12) -0.0038(14)
C21 0.0686(19) 0.119(3) 0.0620(17) -0.0446(18) 0.0135(14) 0.0058(17)
C37 0.0702(19) 0.078(2) 0.088(2) -0.0407(19) 0.0026(16) 0.0007(15)
C36 0.0600(18) 0.134(3) 0.0572(19) -0.041(2) 0.0017(14) -0.0024(19)
C19 0.0514(16) 0.125(3) 0.079(2) -0.044(2) 0.0044(14) -0.0136(17)
C20 0.0678(19) 0.107(3) 0.0680(19) -0.0457(18) -0.0038(15) 0.0046(17)
C35 0.084(2) 0.128(3) 0.0424(16) -0.0008(18) -0.0043(14) -0.005(2)
C30 0.0712(19) 0.104(3) 0.081(2) -0.0309(19) 0.0143(17) 0.0154(18)
C42 0.099(2) 0.109(3) 0.0622(19) -0.0084(18) 0.0131(17) 0.026(2)
C26 0.110(3) 0.057(2) 0.110(3) -0.0198(19) -0.012(2) 0.0105(19)
C46 0.095(2) 0.056(2) 0.154(3) -0.009(2) 0.055(2) 0.0070(17)
C28 0.144(5) 0.160(5) 0.136(5) -0.094(4) -0.051(3) 0.095(4)
C44 0.088(3) 0.132(4) 0.190(5) -0.106(4) 0.037(3) -0.001(3)
C29 0.089(3) 0.183(5) 0.104(3) -0.070(3) 0.005(2) 0.051(3)
C43 0.115(3) 0.177(5) 0.077(2) -0.055(3) 0.020(2) 0.026(3)
C27 0.178(5) 0.073(3) 0.159(5) -0.055(3) -0.047(4) 0.041(3)
C45 0.113(3) 0.063(2) 0.258(7) -0.036(3) 0.071(4) 0.007(2)

loop_
_atom_type_symbol
_atom_type_description
_atom_type_scat_dispersion_real
_atom_type_scat_dispersion_imag
_atom_type_scat_source
C C 0.0033 0.0016 'International Tables Vol C Tables 4.2.6.8 and 6.1.1.4'
H H 0.0000 0.0000 'International Tables Vol C Tables 4.2.6.8 and 6.1.1.4'

loop_
_geom_angle_atom_site_label_1
_geom_angle_atom_site_label_2
_geom_angle_atom_site_label_3
_geom_angle
_geom_angle_site_symmetry_1
_geom_angle_site_symmetry_3
_geom_angle_publ_flag
C9 C10 C11 121.94(19) . . ?
C9 C10 C1 119.73(19) . . ?
C11 C10 C1 118.33(19) . . ?
C4 C3 C2 121.46(18) . . ?
C4 C3 C8 119.05(19) . . ?
C2 C3 C8 119.48(19) . . ?
C9 C8 C7 122.76(19) . . ?
C9 C8 C3 119.71(19) . . ?
C7 C8 C3 117.53(19) . . ?
C1 C2 C3 120.69(18) . . ?
C1 C2 C15 120.49(19) . . ?
C3 C2 C15 118.80(19) . . ?
C8 C9 C10 120.62(18) . . ?
C8 C9 C31 119.89(19) . . ?
C10 C9 C31 119.47(19) . . ?
C5 C4 C3 121.9(2) . . ?
C5 C4 H006 119.1 . . ?
C3 C4 H006 119.1 . . ?
C2 C1 C14 121.97(19) . . ?
C2 C1 C10 119.76(19) . . ?
C14 C1 C10 118.3(2) . . ?
C16 C15 C2 175.1(2) . . ?
C32 C31 C9 178.1(2) . . ?
C15 C16 C17 175.5(2) . . ?
C12 C11 C10 122.3(2) . . ?
C12 C11 H00B 118.9 . . ?
C10 C11 H00B 118.9 . . ?
C18 C17 C22 118.6(2) . . ?
C18 C17 C16 121.2(2) . . ?
C22 C17 C16 120.1(2) . . ?
C31 C32 C33 177.2(2) . . ?
C4 C5 C6 119.0(2) . . ?
C4 C5 C23 120.6(2) . . ?
C6 C5 C23 120.3(2) . . ?
C34 C33 C38 118.7(2) . . ?
C34 C33 C32 120.9(2) . . ?
C38 C33 C32 120.4(2) . . ?
C11 C12 C13 119.0(2) . . ?
C11 C12 C39 121.0(2) . . ?
C13 C12 C39 120.0(2) . . ?
C13 C14 C1 121.8(2) . . ?
C13 C14 H00H 119.1 . . ?
C1 C14 H00H 119.1 . . ?
C6 C7 C8 121.7(2) . . ?
C6 C7 H00I 119.1 . . ?
C8 C7 H00I 119.1 . . ?
C24 C23 C5 178.3(2) . . ?
C7 C6 C5 120.8(2) . . ?
C7 C6 H00K 119.6 . . ?
C5 C6 H00K 119.6 . . ?
C23 C24 C25 178.7(3) . . ?
C40 C39 C12 177.6(3) . . ?
C14 C13 C12 120.3(2) . . ?
C14 C13 H00N 119.8 . . ?
C12 C13 H00N 119.8 . . ?
C39 C40 C41 177.5(3) . . ?
C26 C25 C30 118.8(3) . . ?
C26 C25 C24 120.5(3) . . ?
C30 C25 C24 120.7(3) . . ?
C21 C22 C17 120.1(2) . . ?
C21 C22 H00Q 120.0 . . ?
C17 C22 H00Q 120.0 . . ?
C33 C38 C37 120.2(3) . . ?
C33 C38 H00R 119.9 . . ?
C37 C38 H00R 119.9 . . ?
C46 C41 C42 119.1(3) . . ?
C46 C41 C40 120.8(3) . . ?
C42 C41 C40 120.1(3) . . ?
C33 C34 C35 120.1(3) . . ?
C33 C34 H00T 120.0 . . ?
C35 C34 H00T 120.0 . . ?
C17 C18 C19 120.5(2) . . ?
C17 C18 H00U 119.7 . . ?
C19 C18 H00U 119.7 . . ?
C20 C21 C22 120.8(3) . . ?
C20 C21 H00V 119.6 . . ?
C22 C21 H00V 119.6 . . ?
C36 C37 C38 120.2(3) . . ?
C36 C37 H00W 119.9 . . ?
C38 C37 H00W 119.9 . . ?
C35 C36 C37 120.0(3) . . ?
C35 C36 H00X 120.0 . . ?
C37 C36 H00X 120.0 . . ?
C20 C19 C18 120.3(3) . . ?
C20 C19 H00Y 119.8 . . ?
C18 C19 H00Y 119.8 . . ?
C21 C20 C19 119.7(3) . . ?
C21 C20 H00Z 120.2 . . ?
C19 C20 H00Z 120.2 . . ?
C36 C35 C34 120.8(3) . . ?
C36 C35 H010 119.6 . . ?
C34 C35 H010 119.6 . . ?
C29 C30 C25 121.1(4) . . ?
C29 C30 H011 119.4 . . ?
C25 C30 H011 119.4 . . ?
C43 C42 C41 120.4(4) . . ?
C43 C42 H012 119.8 . . ?
C41 C42 H012 119.8 . . ?
C25 C26 C27 119.5(4) . . ?
C25 C26 H013 120.2 . . ?
C27 C26 H013 120.2 . . ?
C41 C46 C45 119.2(4) . . ?
C41 C46 H014 120.4 . . ?
C45 C46 H014 120.4 . . ?
C29 C28 C27 120.4(5) . . ?
C29 C28 H015 119.8 . . ?
C27 C28 H015 119.8 . . ?
C43 C44 C45 119.5(4) . . ?
C43 C44 H016 120.2 . . ?
C45 C44 H016 120.2 . . ?
C28 C29 C30 119.7(5) . . ?
C28 C29 H017 120.2 . . ?
C30 C29 H017 120.2 . . ?
C44 C43 C42 121.0(4) . . ?
C44 C43 H018 119.5 . . ?
C42 C43 H018 119.5 . . ?
C28 C27 C26 120.4(5) . . ?
C28 C27 H019 119.8 . . ?
C26 C27 H019 119.8 . . ?
C44 C45 C46 120.8(4) . . ?
C44 C45 H01A 119.6 . . ?
C46 C45 H01A 119.6 . . ?

loop_
_geom_bond_atom_site_label_1
_geom_bond_atom_site_label_2
_geom_bond_distance
_geom_bond_site_symmetry_2
_geom_bond_publ_flag
C10 C9 1.413(3) . ?
C10 C11 1.416(3) . ?
C10 C1 1.431(3) . ?
C3 C4 1.416(3) . ?
C3 C2 1.416(3) . ?
C3 C8 1.435(3) . ?
C8 C9 1.408(3) . ?
C8 C7 1.424(3) . ?
C2 C1 1.406(3) . ?
C2 C15 1.430(3) . ?
C9 C31 1.435(3) . ?
C4 C5 1.360(3) . ?
C4 H006 0.9300 . ?
C1 C14 1.423(3) . ?
C15 C16 1.194(3) . ?
C31 C32 1.198(3) . ?
C16 C17 1.434(3) . ?
C11 C12 1.367(3) . ?
C11 H00B 0.9300 . ?
C17 C18 1.372(3) . ?
C17 C22 1.389(3) . ?
C32 C33 1.438(3) . ?
C5 C6 1.428(3) . ?
C5 C23 1.436(3) . ?
C33 C34 1.379(3) . ?
C33 C38 1.380(4) . ?
C12 C13 1.430(3) . ?
C12 C39 1.433(3) . ?
C14 C13 1.355(3) . ?
C14 H00H 0.9300 . ?
C7 C6 1.355(3) . ?
C7 H00I 0.9300 . ?
C23 C24 1.195(3) . ?
C6 H00K 0.9300 . ?
C24 C25 1.437(3) . ?
C39 C40 1.195(3) . ?
C13 H00N 0.9300 . ?
C40 C41 1.432(4) . ?
C25 C26 1.376(4) . ?
C25 C30 1.386(4) . ?
C22 C21 1.376(4) . ?
C22 H00Q 0.9300 . ?
C38 C37 1.391(4) . ?
C38 H00R 0.9300 . ?
C41 C46 1.375(4) . ?
C41 C42 1.382(4) . ?
C34 C35 1.388(4) . ?
C34 H00T 0.9300 . ?
C18 C19 1.381(4) . ?
C18 H00U 0.9300 . ?
C21 C20 1.359(4) . ?
C21 H00V 0.9300 . ?
C37 C36 1.362(5) . ?
C37 H00W 0.9300 . ?
C36 C35 1.351(5) . ?
C36 H00X 0.9300 . ?
C19 C20 1.365(4) . ?
C19 H00Y 0.9300 . ?
C20 H00Z 0.9300 . ?
C35 H010 0.9300 . ?
C30 C29 1.370(5) . ?
C30 H011 0.9300 . ?
C42 C43 1.368(5) . ?
C42 H012 0.9300 . ?
C26 C27 1.389(6) . ?
C26 H013 0.9300 . ?
C46 C45 1.389(5) . ?
C46 H014 0.9300 . ?
C28 C29 1.359(8) . ?
C28 C27 1.366(8) . ?
C28 H015 0.9300 . ?
C44 C43 1.344(7) . ?
C44 C45 1.368(7) . ?
C44 H016 0.9300 . ?
C29 H017 0.9300 . ?
C43 H018 0.9300 . ?
C27 H019 0.9300 . ?
C45 H01A 0.9300 . ?

loop_
_geom_torsion_atom_site_label_1
_geom_torsion_atom_site_label_2
_geom_torsion_atom_site_label_3
_geom_torsion_atom_site_label_4
_geom_torsion
_geom_torsion_site_symmetry_1
_geom_torsion_site_symmetry_2
_geom_torsion_site_symmetry_3
_geom_torsion_site_symmetry_4
_geom_torsion_publ_flag
C4 C3 C8 C9 177.96(18) . . . . ?
C2 C3 C8 C9 -1.2(3) . . . . ?
C4 C3 C8 C7 -1.4(3) . . . . ?
C2 C3 C8 C7 179.44(19) . . . . ?
C4 C3 C2 C1 -177.79(19) . . . . ?
C8 C3 C2 C1 1.3(3) . . . . ?
C4 C3 C2 C15 3.9(3) . . . . ?
C8 C3 C2 C15 -176.96(18) . . . . ?
C7 C8 C9 C10 -179.92(19) . . . . ?
C3 C8 C9 C10 0.7(3) . . . . ?
C7 C8 C9 C31 1.6(3) . . . . ?
C3 C8 C9 C31 -177.77(18) . . . . ?
C11 C10 C9 C8 178.59(19) . . . . ?
C1 C10 C9 C8 -0.4(3) . . . . ?
C11 C10 C9 C31 -2.9(3) . . . . ?
C1 C10 C9 C31 178.09(18) . . . . ?
C2 C3 C4 C5 179.1(2) . . . . ?
C8 C3 C4 C5 0.0(3) . . . . ?
C3 C2 C1 C14 179.45(19) . . . . ?
C15 C2 C1 C14 -2.3(3) . . . . ?
C3 C2 C1 C10 -1.0(3) . . . . ?
C15 C2 C1 C10 177.24(19) . . . . ?
C9 C10 C1 C2 0.6(3) . . . . ?
C11 C10 C1 C2 -178.50(18) . . . . ?
C9 C10 C1 C14 -179.89(19) . . . . ?
C11 C10 C1 C14 1.0(3) . . . . ?
C1 C2 C15 C16 -130(3) . . . . ?
C3 C2 C15 C16 49(3) . . . . ?
C8 C9 C31 C32 113(7) . . . . ?
C10 C9 C31 C32 -66(8) . . . . ?
C2 C15 C16 C17 -17(5) . . . . ?
C9 C10 C11 C12 -178.9(2) . . . . ?
C1 C10 C11 C12 0.2(3) . . . . ?
C15 C16 C17 C18 97(3) . . . . ?
C15 C16 C17 C22 -80(3) . . . . ?
C9 C31 C32 C33 61(10) . . . . ?
C3 C4 C5 C6 1.6(3) . . . . ?
C3 C4 C5 C23 -177.1(2) . . . . ?
C31 C32 C33 C34 132(5) . . . . ?
C31 C32 C33 C38 -47(5) . . . . ?
C10 C11 C12 C13 -1.3(3) . . . . ?
C10 C11 C12 C39 176.8(2) . . . . ?
C2 C1 C14 C13 178.4(2) . . . . ?
C10 C1 C14 C13 -1.2(3) . . . . ?
C9 C8 C7 C6 -178.1(2) . . . . ?
C3 C8 C7 C6 1.2(3) . . . . ?
C4 C5 C23 C24 22(9) . . . . ?
C6 C5 C23 C24 -157(9) . . . . ?
C8 C7 C6 C5 0.4(3) . . . . ?
C4 C5 C6 C7 -1.8(3) . . . . ?
C23 C5 C6 C7 176.9(2) . . . . ?
C5 C23 C24 C25 -17(19) . . . . ?
C11 C12 C39 C40 -40(6) . . . . ?
C13 C12 C39 C40 138(6) . . . . ?
C1 C14 C13 C12 0.1(3) . . . . ?
C11 C12 C13 C14 1.2(3) . . . . ?
C39 C12 C13 C14 -176.9(2) . . . . ?
C12 C39 C40 C41 -12(12) . . . . ?
C23 C24 C25 C26 -104(12) . . . . ?
C23 C24 C25 C30 75(12) . . . . ?
C18 C17 C22 C21 -1.7(4) . . . . ?
C16 C17 C22 C21 175.1(3) . . . . ?
C34 C33 C38 C37 -1.2(4) . . . . ?
C32 C33 C38 C37 177.4(2) . . . . ?
C39 C40 C41 C46 177(100) . . . . ?
C39 C40 C41 C42 -4(7) . . . . ?
C38 C33 C34 C35 0.6(4) . . . . ?
C32 C33 C34 C35 -178.0(3) . . . . ?
C22 C17 C18 C19 1.2(4) . . . . ?
C16 C17 C18 C19 -175.6(3) . . . . ?
C17 C22 C21 C20 1.1(5) . . . . ?
C33 C38 C37 C36 0.8(4) . . . . ?
C38 C37 C36 C35 0.3(5) . . . . ?
C17 C18 C19 C20 -0.1(5) . . . . ?
C22 C21 C20 C19 0.1(6) . . . . ?
C18 C19 C20 C21 -0.6(6) . . . . ?
C37 C36 C35 C34 -0.9(5) . . . . ?
C33 C34 C35 C36 0.5(5) . . . . ?
C26 C25 C30 C29 -0.4(4) . . . . ?
C24 C25 C30 C29 -179.2(3) . . . . ?
C46 C41 C42 C43 -0.5(5) . . . . ?
C40 C41 C42 C43 -179.4(3) . . . . ?
C30 C25 C26 C27 0.4(5) . . . . ?
C24 C25 C26 C27 179.2(3) . . . . ?
C42 C41 C46 C45 1.2(5) . . . . ?
C40 C41 C46 C45 -179.8(3) . . . . ?
C27 C28 C29 C30 -2.3(7) . . . . ?
C25 C30 C29 C28 1.4(6) . . . . ?
C45 C44 C43 C42 1.9(7) . . . . ?
C41 C42 C43 C44 -1.1(6) . . . . ?
C29 C28 C27 C26 2.3(8) . . . . ?
C25 C26 C27 C28 -1.3(7) . . . . ?
C43 C44 C45 C46 -1.1(8) . . . . ?
C41 C46 C45 C44 -0.5(7) . . . . ?
